data_2235451
loop_
_publ_author_name
'Ooi, Chin Wei'
'Fun, Hoong-Kun'
'Quah, Ching Kheng'
'Sathishkumar, Murugan'
'Ponnuswamy, Alagusundaram'

_publ_section_title
;
 (<i>Z</i>)-3-(4-Chlorophenyl)-2-(2-phenylcyclohex-2-en-1-ylimino)thiazolidin-4-one
;
_journal_coeditor_code HB6814
_journal_issue 7
_journal_name_full 'Acta Crystallographica Section E'
_journal_page_first o1999
_journal_page_last o2000
_journal_paper_doi 10.1107/S1600536812024294
_journal_volume 68
_journal_year 2012
_chemical_formula_iupac 'C21 H19 Cl N2 O S'
_chemical_formula_moiety 'C21 H19 Cl N2 O S'
_chemical_formula_sum 'C21 H19 Cl N2 O S'
_chemical_formula_weight 382.89
_chemical_name_systematic
;
(<i>Z</i>)-3-(4-Chlorophenyl)-2-(2-phenylcyclohex-2-en-1-
ylimino)thiazolidin-4-one
;
_space_group_IT_number 14
_symmetry_cell_setting monoclinic
_symmetry_space_group_name_Hall '-P 2ybc'
_symmetry_space_group_name_H-M 'P 1 21/c 1'
_atom_sites_solution_hydrogens geom
_atom_sites_solution_primary direct
_atom_sites_solution_secondary difmap
_audit_creation_method SHELXL-97
_cell_angle_alpha 90.00
_cell_angle_beta 118.640(2)
_cell_angle_gamma 90.00
_cell_formula_units_Z 4
_cell_length_a 9.1139(3)
_cell_length_b 17.4562(6)
_cell_length_c 12.9246(4)
_cell_measurement_reflns_used 9952
_cell_measurement_temperature 100.0(10)
_cell_measurement_theta_max 34.25
_cell_measurement_theta_min 2.55
_cell_volume 1804.64(11)
_computing_cell_refinement 'SAINT (Bruker, 2009)'
_computing_data_collection 'APEX2 (Bruker, 2009)'
_computing_data_reduction 'SAINT (Bruker, 2009)'
_computing_molecular_graphics 'SHELXTL (Sheldrick, 2008)'
_computing_publication_material
;
SHELXTL (Sheldrick, 2008) and PLATON (Spek, 2009)
;
_computing_structure_refinement 'SHELXTL (Sheldrick, 2008)'
_computing_structure_solution 'SHELXTL (Sheldrick, 2008)'
_diffrn_ambient_temperature 100.0(10)
_diffrn_measured_fraction_theta_full 0.993
_diffrn_measured_fraction_theta_max 0.993
_diffrn_measurement_device_type 'Bruker APEX DUO CCD'
_diffrn_measurement_method '\f and \w scans'
_diffrn_radiation_monochromator graphite
_diffrn_radiation_source 'fine-focus sealed tube'
_diffrn_radiation_type MoK\a
_diffrn_radiation_wavelength 0.71073
_diffrn_reflns_av_R_equivalents 0.0277
_diffrn_reflns_av_sigmaI/netI 0.0227
_diffrn_reflns_limit_h_max 12
_diffrn_reflns_limit_h_min -12
_diffrn_reflns_limit_k_max 24
_diffrn_reflns_limit_k_min -24
_diffrn_reflns_limit_l_max 18
_diffrn_reflns_limit_l_min -18
_diffrn_reflns_number 23788
_diffrn_reflns_theta_full 30.00
_diffrn_reflns_theta_max 30.00
_diffrn_reflns_theta_min 2.14
_diffrn_standards_number 0
_exptl_absorpt_coefficient_mu 0.340
_exptl_absorpt_correction_T_max 0.9419
_exptl_absorpt_correction_T_min 0.8859
_exptl_absorpt_correction_type multi-scan
_exptl_absorpt_process_details '(<i>SADABS</i>; Bruker, 2009)'
_exptl_crystal_colour colourless
_exptl_crystal_density_diffrn 1.409
_exptl_crystal_density_method 'not measured'
_exptl_crystal_description block
_exptl_crystal_F_000 800
_exptl_crystal_size_max 0.37
_exptl_crystal_size_mid 0.25
_exptl_crystal_size_min 0.18
_refine_diff_density_max 0.416
_refine_diff_density_min -0.220
_refine_ls_extinction_method none
_refine_ls_goodness_of_fit_ref 1.053
_refine_ls_hydrogen_treatment constr
_refine_ls_matrix_type full
_refine_ls_number_parameters 235
_refine_ls_number_reflns 5231
_refine_ls_number_restraints 0
_refine_ls_restrained_S_all 1.053
_refine_ls_R_factor_all 0.0356
_refine_ls_R_factor_gt 0.0299
_refine_ls_shift/su_max 0.002
_refine_ls_shift/su_mean 0.000
_refine_ls_structure_factor_coef Fsqd
_refine_ls_weighting_details 'calc w=1/[\s^2^(Fo^2^)+(0.0385P)^2^+0.7670P] where P=(Fo^2^+2Fc^2^)/3'
_refine_ls_weighting_scheme calc
_refine_ls_wR_factor_gt 0.0785
_refine_ls_wR_factor_ref 0.0830
_reflns_number_gt 4605
_reflns_number_total 5231
_reflns_threshold_expression I>2\s(I)
_cod_data_source_file hb6814.cif
_cod_data_source_block I
_cod_original_cell_volume 1804.64(10)
_cod_original_sg_symbol_H-M 'P 21/c'
_cod_database_code 2235451
_cod_database_fobs_code 2235451

loop_
_symmetry_equiv_pos_as_xyz
'x, y, z'
'-x, y+1/2, -z+1/2'
'-x, -y, -z'
'x, -y-1/2, z-1/2'

loop_
_atom_site_type_symbol
_atom_site_label
_atom_site_fract_x
_atom_site_fract_y
_atom_site_fract_z
_atom_site_U_iso_or_equiv
_atom_site_adp_type
_atom_site_calc_flag
_atom_site_refinement_flags
_atom_site_occupancy
_atom_site_symmetry_multiplicity
Cl Cl1 0.21570(4) -0.051642(15) 1.02340(2) 0.02160(7) Uani d . 1 1
S S1 0.24459(4) 0.363135(15) 0.69867(2) 0.01731(7) Uani d . 1 1
O O1 0.04486(10) 0.16687(5) 0.56961(7) 0.01895(16) Uani d . 1 1
N N1 0.27625(11) 0.31077(5) 0.90882(7) 0.01307(16) Uani d . 1 1
N N2 0.18040(11) 0.22633(5) 0.74984(7) 0.01253(16) Uani d . 1 1
C C1 0.63915(13) 0.29044(6) 1.06753(10) 0.0170(2) Uani d . 1 1
H H1A 0.6105 0.3130 0.9933 0.020 Uiso calc R 1 1
C C2 0.75211(14) 0.22981(7) 1.10844(11) 0.0220(2) Uani d . 1 1
H H2A 0.7990 0.2111 1.0617 0.026 Uiso calc R 1 1
C C3 0.79679(15) 0.19637(7) 1.21700(12) 0.0277(3) Uani d . 1 1
H H3A 0.8734 0.1548 1.2444 0.033 Uiso calc R 1 1
C C4 0.72833(16) 0.22428(8) 1.28510(12) 0.0282(3) Uani d . 1 1
H H4A 0.7600 0.2024 1.3602 0.034 Uiso calc R 1 1
C C5 0.61355(15) 0.28412(7) 1.24385(10) 0.0219(2) Uani d . 1 1
H H5A 0.5658 0.3019 1.2906 0.026 Uiso calc R 1 1
C C6 0.56708(13) 0.31871(6) 1.13445(9) 0.01562(19) Uani d . 1 1
C C7 0.44377(13) 0.38247(6) 1.08949(9) 0.01487(19) Uani d . 1 1
C C8 0.43293(14) 0.43351(7) 1.16306(10) 0.0214(2) Uani d . 1 1
H H8A 0.5073 0.4276 1.2450 0.026 Uiso calc R 1 1
C C9 0.31193(16) 0.49927(7) 1.12570(11) 0.0255(2) Uani d . 1 1
H H9A 0.3714 0.5460 1.1689 0.031 Uiso calc R 1 1
H H9B 0.2233 0.4879 1.1470 0.031 Uiso calc R 1 1
C C10 0.23143(15) 0.51445(6) 0.99322(11) 0.0214(2) Uani d . 1 1
H H10A 0.1324 0.5478 0.9685 0.026 Uiso calc R 1 1
H H10B 0.3120 0.5411 0.9748 0.026 Uiso calc R 1 1
C C11 0.17912(13) 0.43895(6) 0.92644(9) 0.01592(19) Uani d . 1 1
H H11A 0.1197 0.4492 0.8406 0.019 Uiso calc R 1 1
H H11B 0.1013 0.4118 0.9470 0.019 Uiso calc R 1 1
C C12 0.33162(13) 0.38816(6) 0.95671(9) 0.01352(18) Uani d . 1 1
H H12A 0.3971 0.4107 0.9204 0.016 Uiso calc R 1 1
C C13 0.23863(12) 0.29844(6) 0.80285(9) 0.01265(18) Uani d . 1 1
C C14 0.15339(14) 0.29402(6) 0.58042(9) 0.0176(2) Uani d . 1 1
H H14A 0.0486 0.3146 0.5151 0.021 Uiso calc R 1 1
H H14B 0.2318 0.2828 0.5496 0.021 Uiso calc R 1 1
C C15 0.11748(13) 0.22186(6) 0.62889(9) 0.01409(18) Uani d . 1 1
C C16 0.18581(12) 0.16066(6) 0.81802(8) 0.01233(18) Uani d . 1 1
C C17 0.04100(13) 0.11881(6) 0.78834(9) 0.01434(18) Uani d . 1 1
H H17A -0.0632 0.1350 0.7254 0.017 Uiso calc R 1 1
C C18 0.05075(14) 0.05291(6) 0.85211(9) 0.01572(19) Uani d . 1 1
H H18A -0.0464 0.0232 0.8324 0.019 Uiso calc R 1 1
C C19 0.20399(14) 0.03118(6) 0.94472(9) 0.01523(19) Uani d . 1 1
C C20 0.34831(13) 0.07366(6) 0.97650(9) 0.01584(19) Uani d . 1 1
H H20A 0.4516 0.0586 1.0415 0.019 Uiso calc R 1 1
C C21 0.33872(13) 0.13850(6) 0.91151(9) 0.01426(18) Uani d . 1 1
H H21A 0.4364 0.1678 0.9308 0.017 Uiso calc R 1 1

loop_
_atom_site_aniso_label
_atom_site_aniso_U_11
_atom_site_aniso_U_22
_atom_site_aniso_U_33
_atom_site_aniso_U_12
_atom_site_aniso_U_13
_atom_site_aniso_U_23
Cl1 0.02893(14) 0.01406(12) 0.02091(13) 0.00025(10) 0.01122(11) 0.00494(9)
S1 0.02495(14) 0.01306(12) 0.01514(12) -0.00279(9) 0.01059(10) 0.00118(9)
O1 0.0237(4) 0.0184(4) 0.0148(3) -0.0037(3) 0.0093(3) -0.0040(3)
N1 0.0136(4) 0.0108(4) 0.0129(4) -0.0009(3) 0.0049(3) -0.0001(3)
N2 0.0156(4) 0.0107(4) 0.0104(4) -0.0015(3) 0.0054(3) 0.0001(3)
C1 0.0138(4) 0.0152(5) 0.0193(5) -0.0023(4) 0.0058(4) -0.0026(4)
C2 0.0135(5) 0.0173(5) 0.0327(6) -0.0014(4) 0.0090(4) -0.0048(4)
C3 0.0154(5) 0.0196(6) 0.0383(7) 0.0030(4) 0.0051(5) 0.0053(5)
C4 0.0227(6) 0.0273(6) 0.0253(6) 0.0023(5) 0.0041(5) 0.0089(5)
C5 0.0188(5) 0.0248(6) 0.0184(5) 0.0007(4) 0.0059(4) 0.0025(4)
C6 0.0122(4) 0.0149(5) 0.0157(4) -0.0018(4) 0.0034(4) -0.0015(4)
C7 0.0127(4) 0.0149(5) 0.0143(4) -0.0010(4) 0.0043(4) -0.0012(4)
C8 0.0194(5) 0.0224(5) 0.0171(5) 0.0011(4) 0.0045(4) -0.0055(4)
C9 0.0251(6) 0.0211(6) 0.0260(6) 0.0029(5) 0.0088(5) -0.0091(4)
C10 0.0212(5) 0.0129(5) 0.0277(6) 0.0013(4) 0.0096(4) -0.0018(4)
C11 0.0156(4) 0.0126(4) 0.0164(4) 0.0015(4) 0.0050(4) 0.0015(4)
C12 0.0148(4) 0.0107(4) 0.0133(4) -0.0016(3) 0.0053(4) -0.0008(3)
C13 0.0126(4) 0.0107(4) 0.0139(4) -0.0001(3) 0.0057(3) 0.0013(3)
C14 0.0244(5) 0.0163(5) 0.0137(4) -0.0018(4) 0.0103(4) 0.0002(4)
C15 0.0150(4) 0.0160(5) 0.0124(4) 0.0007(4) 0.0075(4) -0.0002(3)
C16 0.0154(4) 0.0103(4) 0.0113(4) 0.0003(3) 0.0064(3) -0.0002(3)
C17 0.0145(4) 0.0146(4) 0.0122(4) -0.0008(4) 0.0050(3) -0.0008(3)
C18 0.0176(5) 0.0144(5) 0.0149(4) -0.0038(4) 0.0076(4) -0.0019(4)
C19 0.0222(5) 0.0100(4) 0.0143(4) 0.0010(4) 0.0093(4) 0.0008(3)
C20 0.0162(4) 0.0142(5) 0.0153(4) 0.0034(4) 0.0061(4) 0.0008(4)
C21 0.0133(4) 0.0132(4) 0.0156(4) -0.0001(3) 0.0064(4) -0.0009(3)

loop_
_atom_type_symbol
_atom_type_description
_atom_type_scat_dispersion_real
_atom_type_scat_dispersion_imag
_atom_type_scat_source
C C 0.0033 0.0016 'International Tables Vol C Tables 4.2.6.8 and 6.1.1.4'
H H 0.0000 0.0000 'International Tables Vol C Tables 4.2.6.8 and 6.1.1.4'
Cl Cl 0.1484 0.1585 'International Tables Vol C Tables 4.2.6.8 and 6.1.1.4'
N N 0.0061 0.0033 'International Tables Vol C Tables 4.2.6.8 and 6.1.1.4'
O O 0.0106 0.0060 'International Tables Vol C Tables 4.2.6.8 and 6.1.1.4'
S S 0.1246 0.1234 'International Tables Vol C Tables 4.2.6.8 and 6.1.1.4'

loop_
_geom_angle_atom_site_label_1
_geom_angle_atom_site_label_2
_geom_angle_atom_site_label_3
_geom_angle
C13 S1 C14 92.74(5)
C13 N1 C12 118.28(9)
C15 N2 C13 117.03(8)
C15 N2 C16 121.51(8)
C13 N2 C16 121.45(8)
C2 C1 C6 120.85(11)
C2 C1 H1A 119.6
C6 C1 H1A 119.6
C3 C2 C1 120.59(11)
C3 C2 H2A 119.7
C1 C2 H2A 119.7
C2 C3 C4 119.33(11)
C2 C3 H3A 120.3
C4 C3 H3A 120.3
C3 C4 C5 120.29(12)
C3 C4 H4A 119.9
C5 C4 H4A 119.9
C4 C5 C6 121.17(12)
C4 C5 H5A 119.4
C6 C5 H5A 119.4
C1 C6 C5 117.75(10)
C1 C6 C7 120.77(10)
C5 C6 C7 121.48(10)
C8 C7 C6 121.25(10)
C8 C7 C12 121.21(10)
C6 C7 C12 117.54(9)
C7 C8 C9 124.89(10)
C7 C8 H8A 117.6
C9 C8 H8A 117.6
C8 C9 C10 112.15(10)
C8 C9 H9A 109.2
C10 C9 H9A 109.2
C8 C9 H9B 109.2
C10 C9 H9B 109.2
H9A C9 H9B 107.9
C11 C10 C9 109.69(10)
C11 C10 H10A 109.7
C9 C10 H10A 109.7
C11 C10 H10B 109.7
C9 C10 H10B 109.7
H10A C10 H10B 108.2
C10 C11 C12 110.92(9)
C10 C11 H11A 109.5
C12 C11 H11A 109.5
C10 C11 H11B 109.5
C12 C11 H11B 109.5
H11A C11 H11B 108.0
N1 C12 C7 108.91(8)
N1 C12 C11 109.73(8)
C7 C12 C11 111.23(8)
N1 C12 H12A 109.0
C7 C12 H12A 109.0
C11 C12 H12A 109.0
N1 C13 N2 121.56(9)
N1 C13 S1 128.54(8)
N2 C13 S1 109.89(7)
C15 C14 S1 108.01(7)
C15 C14 H14A 110.1
S1 C14 H14A 110.1
C15 C14 H14B 110.1
S1 C14 H14B 110.1
H14A C14 H14B 108.4
O1 C15 N2 124.39(10)
O1 C15 C14 124.13(9)
N2 C15 C14 111.47(9)
C17 C16 C21 121.06(9)
C17 C16 N2 120.14(9)
C21 C16 N2 118.78(9)
C16 C17 C18 119.16(9)
C16 C17 H17A 120.4
C18 C17 H17A 120.4
C19 C18 C17 119.25(10)
C19 C18 H18A 120.4
C17 C18 H18A 120.4
C18 C19 C20 121.87(10)
C18 C19 Cl1 119.04(8)
C20 C19 Cl1 119.09(8)
C21 C20 C19 118.72(10)
C21 C20 H20A 120.6
C19 C20 H20A 120.6
C20 C21 C16 119.91(10)
C20 C21 H21A 120.0
C16 C21 H21A 120.0

loop_
_geom_bond_atom_site_label_1
_geom_bond_atom_site_label_2
_geom_bond_distance
Cl1 C19 1.7411(11)
S1 C13 1.7780(10)
S1 C14 1.8067(11)
O1 C15 1.2084(13)
N1 C13 1.2608(13)
N1 C12 1.4707(13)
N2 C15 1.3854(12)
N2 C13 1.4096(13)
N2 C16 1.4322(13)
C1 C2 1.3921(15)
C1 C6 1.4027(15)
C1 H1A 0.9500
C2 C3 1.3883(19)
C2 H2A 0.9500
C3 C4 1.388(2)
C3 H3A 0.9500
C4 C5 1.3911(17)
C4 H4A 0.9500
C5 C6 1.4032(15)
C5 H5A 0.9500
C6 C7 1.4878(15)
C7 C8 1.3408(15)
C7 C12 1.5226(14)
C8 C9 1.5021(17)
C8 H8A 0.9500
C9 C10 1.5284(18)
C9 H9A 0.9900
C9 H9B 0.9900
C10 C11 1.5215(15)
C10 H10A 0.9900
C10 H10B 0.9900
C11 C12 1.5329(14)
C11 H11A 0.9900
C11 H11B 0.9900
C12 H12A 1.0000
C14 C15 1.5110(15)
C14 H14A 0.9900
C14 H14B 0.9900
C16 C17 1.3920(14)
C16 C21 1.3920(14)
C17 C18 1.3929(14)
C17 H17A 0.9500
C18 C19 1.3873(15)
C18 H18A 0.9500
C19 C20 1.3895(15)
C20 C21 1.3871(14)
C20 H20A 0.9500
C21 H21A 0.9500

loop_
_geom_hbond_atom_site_label_D
_geom_hbond_atom_site_label_H
_geom_hbond_atom_site_label_A
_geom_hbond_site_symmetry_A
_geom_hbond_distance_DH
_geom_hbond_distance_HA
_geom_hbond_distance_DA
_geom_hbond_angle_DHA
_geom_hbond_publ_flag
C10 H10A O1 2_556 0.99 2.53 3.4814(17) 161 yes
C11 H11B O1 4_566 0.99 2.33 3.2411(14) 152 yes
C14 H14B N1 4_565 0.99 2.62 3.4496(14) 141 yes
C17 H17A Cg1 4_454 0.95 2.81 3.5913(13) 140 yes

loop_
_geom_torsion_atom_site_label_1
_geom_torsion_atom_site_label_2
_geom_torsion_atom_site_label_3
_geom_torsion_atom_site_label_4
_geom_torsion
C6 C1 C2 C3 -0.49(17)
C1 C2 C3 C4 -0.36(18)
C2 C3 C4 C5 1.30(19)
C3 C4 C5 C6 -1.42(19)
C2 C1 C6 C5 0.38(16)
C2 C1 C6 C7 -178.76(10)
C4 C5 C6 C1 0.56(17)
C4 C5 C6 C7 179.69(11)
C1 C6 C7 C8 -147.73(11)
C5 C6 C7 C8 33.17(16)
C1 C6 C7 C12 31.62(14)
C5 C6 C7 C12 -147.49(10)
C6 C7 C8 C9 -179.63(11)
C12 C7 C8 C9 1.05(18)
C7 C8 C9 C10 -14.39(18)
C8 C9 C10 C11 44.28(14)
C9 C10 C11 C12 -63.22(12)
C13 N1 C12 C7 -153.55(9)
C13 N1 C12 C11 84.48(11)
C8 C7 C12 N1 -139.34(11)
C6 C7 C12 N1 41.32(12)
C8 C7 C12 C11 -18.28(14)
C6 C7 C12 C11 162.38(9)
C10 C11 C12 N1 169.61(9)
C10 C11 C12 C7 49.04(12)
C12 N1 C13 N2 -178.32(9)
C12 N1 C13 S1 0.66(14)
C15 N2 C13 N1 170.00(9)
C16 N2 C13 N1 -9.89(15)
C15 N2 C13 S1 -9.15(11)
C16 N2 C13 S1 170.96(7)
C14 S1 C13 N1 -175.13(10)
C14 S1 C13 N2 3.95(8)
C13 S1 C14 C15 1.41(8)
C13 N2 C15 O1 -170.49(10)
C16 N2 C15 O1 9.40(16)
C13 N2 C15 C14 10.39(13)
C16 N2 C15 C14 -169.72(9)
S1 C14 C15 O1 174.28(9)
S1 C14 C15 N2 -6.60(11)
C15 N2 C16 C17 -54.52(13)
C13 N2 C16 C17 125.37(10)
C15 N2 C16 C21 123.55(10)
C13 N2 C16 C21 -56.56(13)
C21 C16 C17 C18 -1.28(15)
N2 C16 C17 C18 176.74(9)
C16 C17 C18 C19 0.93(15)
C17 C18 C19 C20 0.53(16)
C17 C18 C19 Cl1 -179.52(8)
C18 C19 C20 C21 -1.63(16)
Cl1 C19 C20 C21 178.41(8)
C19 C20 C21 C16 1.27(15)
C17 C16 C21 C20 0.16(15)
N2 C16 C21 C20 -177.89(9)
